data_4127665
loop_
_publ_author_name
'Ji, Yang'
'Xin, Zhengyuan'
'He, Haibing'
'Gao, Shuanhu'

_publ_section_title
;
 Total Synthesis of Viridin and Viridiol.
;
_journal_issue 41
_journal_name_full 'Journal of the American Chemical Society'
_journal_page_first 16208
_journal_page_last 16212
_journal_paper_doi 10.1021/jacs.9b08577
_journal_volume 141
_journal_year 2019
_chemical_absolute_configuration ad
_chemical_formula_moiety 'C25 H48 O7 Si2'
_chemical_formula_sum 'C25 H48 O7 Si2'
_chemical_formula_weight 516.81
_space_group_crystal_system orthorhombic
_space_group_IT_number 19
_space_group_name_Hall 'P 2ac 2ab'
_space_group_name_H-M_alt 'P 21 21 21'
_symmetry_space_group_name_Hall 'P 2ac 2ab'
_symmetry_space_group_name_H-M 'P 21 21 21'
_atom_sites_solution_hydrogens geom
_atom_sites_solution_primary dual
_audit_creation_date 2019-04-17
_audit_creation_method
;
Olex2 1.2
(compiled 2018.05.29 svn.r3508 for OlexSys, GUI svn.r5506)
;
_cell_angle_alpha 90
_cell_angle_beta 90
_cell_angle_gamma 90
_cell_formula_units_Z 4
_cell_length_a 10.53270(10)
_cell_length_b 12.80530(10)
_cell_length_c 22.0965(2)
_cell_measurement_reflns_used 53369
_cell_measurement_temperature 100.00(10)
_cell_measurement_theta_max 74.3810
_cell_measurement_theta_min 3.9910
_cell_volume 2980.25(5)
_computing_cell_refinement 'CrysAlisPro 1.171.39.32a (Rigaku OD, 2017)'
_computing_data_collection 'CrysAlisPro 1.171.39.32a (Rigaku OD, 2017)'
_computing_data_reduction 'CrysAlisPro 1.171.39.32a (Rigaku OD, 2017)'
_computing_molecular_graphics 'Olex2 (Dolomanov et al., 2009)'
_computing_publication_material 'Olex2 (Dolomanov et al., 2009)'
_computing_structure_refinement 'ShelXL (Sheldrick, 2015)'
_computing_structure_solution 'ShelXT (Sheldrick, 2015)'
_diffrn_ambient_environment N~2~
_diffrn_ambient_temperature 100.00(10)
_diffrn_detector 'CCD plate'
_diffrn_measured_fraction_theta_full 0.998
_diffrn_measured_fraction_theta_max 0.994
_diffrn_measurement_details
;
List of Runs (angles in degrees, time in seconds):

  # Type    Start    End  Width  t~exp~   \w     \q     \k     \f   Frames
--------------------------------------------------------------------------
  1  \w    -19.00  14.00   1.00    1.00    --    0.00  57.00  90.00   33
  2  \w     20.00  88.00   1.00    1.00    --    0.00  57.00  30.00   68
  3  \w    -23.00  86.00   1.00    1.00    --    0.00  57.00 -60.00  109
  4  \w    -23.00  44.00   1.00    1.00    --    0.00  57.00 150.00   67
  5  \w    -18.00  30.00   1.00    1.00    --    0.00  38.00   0.00   48
  6  \w     63.00  89.00   1.00    1.00    --    0.00  57.00 150.00   26
  7  \w    -22.00  11.00   1.00    1.00    --    0.00  57.00  30.00   33
  8  \w    -19.00  88.00   1.00    1.00    --    0.00  38.00-150.00  107
  9  \w     25.00  51.00   1.00    1.00    --    0.00  57.00  90.00   26
 10  \w    -31.00  58.00   1.00    1.00    --    0.00  82.00-120.00   89
 11  \w     35.00  85.00   1.00    1.00    --    0.00  38.00   0.00   50
 12  \w     28.00  88.00   1.00    1.00    --    0.00  38.00  90.00   60
 13  \w     67.00  92.00   1.00    1.00    --   95.80  72.00 119.74   25
 14  \w     73.00 185.00   1.00    1.00    --   95.80  54.00 112.87  112
 15  \w     74.00 184.00   1.00    1.00    --   95.80  49.00 135.10  110
 16  \w     64.00  91.00   1.00    1.00    --   95.80  80.00-166.04   27
 17  \w    149.00 184.00   1.00    1.00    --   95.80  57.00-166.93   35
 18  \w     67.00 138.00   1.00    1.00    --   95.80  71.00  31.52   71
 19  \w     73.00 107.00   1.00    1.00    --   95.80  55.00  18.22   34
 20  \w     71.00 143.00   1.00    1.00    --   95.80  61.00 -60.00   72
 21  \w     10.00 116.00   1.00    1.00    --   95.80 -82.00 -30.00  106
 22  \w     72.00 133.00   1.00    1.00    --   95.80  57.00-166.93   61
 23  \w     63.00  89.00   1.00    1.00    --   95.80  82.00  60.00   26
 24  \w     92.00 118.00   1.00    1.00    --   95.80  82.00  60.00   26
 25  \w     65.00  90.00   1.00    1.00    --   95.80  77.00 -60.00   25
 26  \w    111.00 137.00   1.00    1.00    --   95.80  77.00 -60.00   26
 27  \w     63.00  88.00   1.00    1.00    --   95.80  82.00  90.00   25
 28  \w     71.00 183.00   1.00    1.00    --   95.80  61.00  30.00  112
 29  \w      6.00 128.00   1.00    1.00    --   95.80 -82.00  30.00  122
 30  \w     64.00  89.00   1.00    1.00    --   95.80  82.00 150.00   25
 31  \w      6.00 127.00   1.00    1.00    --   95.80 -82.00-180.00  121
 32  \w      7.00 105.00   1.00    1.00    --   95.80 -61.00  30.00   98
 33  \w     67.00  93.00   1.00    1.00    --   95.80  73.00 -32.06   26
 34  \w     69.00  99.00   1.00    1.00    --   95.80  67.00-114.51   30
 35  \w    129.00 155.00   1.00    1.00    --   95.80  82.00-120.00   26
 36  \w     63.00  88.00   1.00    1.00    --   95.80  82.00-120.00   25
 37  \w     64.00  89.00   1.00    1.00    --   95.80  79.00 127.69   25
 38  \w    105.00 130.00   1.00    1.00    --   95.80  77.00  90.00   25
 39  \w     63.00  88.00   1.00    1.00    --   95.80  82.00 -30.00   25
 40  \w     65.00  90.00   1.00    1.00    --   95.80  77.00  90.00   25
 41  \w     65.00  90.00   1.00    1.00    --   95.80  77.00-180.00   25
 42  \w     65.00  90.00   1.00    1.00    --   95.80  77.00-150.00   25
 43  \w     65.00  90.00   1.00    1.00    --   95.80  77.00 150.00   25
 44  \w     63.00  88.00   1.00    1.00    --   95.80  82.00 -90.00   25
 45  \w     68.00 174.00   1.00    1.00    --   95.80  68.00 -31.39  106
 46  \w     65.00  91.00   1.00    1.00    --   95.80  77.00  30.00   26
 47  \w     72.00  98.00   1.00    1.00    --   95.80  61.00  90.00   26
 48  \w     65.00  91.00   1.00    1.00    --   95.80  77.00   0.00   26
 49  \w     67.00  93.00   1.00    1.00    --   95.80  73.00 144.44   26
 50  \w     69.00  99.00   1.00    1.00    --   95.80  67.00 -89.06   30
 51  \w    128.00 181.00   1.00    1.00    --   95.80  67.00 -89.06   53
 52  \w     65.00  91.00   1.00    1.00    --   95.80  77.00 -30.00   26
 53  \w     66.00  91.00   1.00    1.00    --   95.80  77.00  60.00   25
 54  \w     13.00 120.00   1.00    1.00    --   95.80 -61.00-180.00  107
 55  \w    119.00 145.00   1.00    1.00    --   95.80  54.00-122.34   26
 56  \w     85.00 126.00   1.00    1.00    --   95.80 -82.00-120.00   41
 57  \w     65.00  90.00   1.00    1.00    --   95.80  77.00 -90.00   25
 58  \w     65.00  91.00   1.00    1.00    --   95.80  77.00 120.00   26
 59  \w     63.00  88.00   1.00    1.00    --   95.80  82.00-180.00   25
 60  \w     64.00  90.00   1.00    1.00    --   95.80  82.00 -60.00   26
 61  \w     64.00 175.00   1.00    1.00    --   95.80  80.00  48.59  111
 62  \w     71.00  96.00   1.00    1.00    --   95.80  61.00   0.00   25
 63  \w     64.00  90.00   1.00    1.00    --   95.80  82.00-150.00   26
 64  \w     63.00  89.00   1.00    1.00    --   95.80  82.00  30.00   26
 65  \w    160.00 185.00   1.00    1.00    --   95.80  72.00 119.74   25
 66  \w     73.00  99.00   1.00    1.00    --   95.80  54.00-122.34   26
 67  \w    120.00 153.00   1.00    1.00    --   95.80  55.00  18.22   33
 68  \w     67.00 185.00   1.00    1.00    --   95.80  71.00-113.20  118
 69  \w     80.00 110.00   1.00    1.00    --   95.80 -82.00  90.00   30
 70  \w     75.00 170.00   1.00    1.00    --   95.80  45.00-122.38   95
;
_diffrn_measurement_device 'four-circle diffractometer'
_diffrn_measurement_device_type 'XtaLAB AFC12 (RINC): Kappa dual home/near'
_diffrn_measurement_method '\w scans'
_diffrn_orient_matrix_type 'CrysAlisPro convention (1999,Acta A55,543-557)'
_diffrn_orient_matrix_UB_11 -0.0457844000
_diffrn_orient_matrix_UB_12 0.0398853000
_diffrn_orient_matrix_UB_13 0.0620241000
_diffrn_orient_matrix_UB_21 0.0095817000
_diffrn_orient_matrix_UB_22 -0.1115410000
_diffrn_orient_matrix_UB_23 0.0256663000
_diffrn_orient_matrix_UB_31 0.1386646000
_diffrn_orient_matrix_UB_32 0.0208988000
_diffrn_orient_matrix_UB_33 0.0187510000
_diffrn_radiation_monochromator graphite
_diffrn_radiation_probe x-ray
_diffrn_radiation_type CuK\a
_diffrn_radiation_wavelength 1.54184
_diffrn_reflns_av_R_equivalents 0.0686
_diffrn_reflns_av_unetI/netI 0.0239
_diffrn_reflns_Laue_measured_fraction_full 0.998
_diffrn_reflns_Laue_measured_fraction_max 0.994
_diffrn_reflns_limit_h_max 13
_diffrn_reflns_limit_h_min -12
_diffrn_reflns_limit_k_max 15
_diffrn_reflns_limit_k_min -15
_diffrn_reflns_limit_l_max 27
_diffrn_reflns_limit_l_min -27
_diffrn_reflns_number 78117
_diffrn_reflns_point_group_measured_fraction_full 0.998
_diffrn_reflns_point_group_measured_fraction_max 0.993
_diffrn_reflns_theta_full 67.684
_diffrn_reflns_theta_max 74.602
_diffrn_reflns_theta_min 4.001
_diffrn_source 'fine-focus sealed X-ray tube'
_diffrn_source_type 'Enhance (Cu) X-ray Source'
_exptl_absorpt_coefficient_mu 1.389
_exptl_absorpt_correction_T_max 1.00000
_exptl_absorpt_correction_T_min 0.39831
_exptl_absorpt_correction_type multi-scan
_exptl_absorpt_process_details
;
CrysAlisPro 1.171.39.32a (Rigaku Oxford Diffraction, 2017)
Empirical absorption correction using spherical harmonics,
 implemented in SCALE3 ABSPACK scaling algorithm.
;
_exptl_crystal_colour 'clear light colourless'
_exptl_crystal_colour_lustre clear
_exptl_crystal_colour_modifier light
_exptl_crystal_colour_primary colourless
_exptl_crystal_density_diffrn 1.152
_exptl_crystal_description block
_exptl_crystal_F_000 1128
_exptl_crystal_size_max 0.38
_exptl_crystal_size_mid 0.34
_exptl_crystal_size_min 0.22
_refine_diff_density_max 0.285
_refine_diff_density_min -0.243
_refine_diff_density_rms 0.042
_refine_ls_abs_structure_details
;
 Flack x determined using 2580 quotients [(I+)-(I-)]/[(I+)+(I-)]
 (Parsons, Flack and Wagner, Acta Cryst. B69 (2013) 249-259).
;
_refine_ls_abs_structure_Flack 0.018(7)
_refine_ls_extinction_method none
_refine_ls_goodness_of_fit_ref 1.040
_refine_ls_hydrogen_treatment constr
_refine_ls_matrix_type full
_refine_ls_number_parameters 318
_refine_ls_number_reflns 6064
_refine_ls_number_restraints 0
_refine_ls_restrained_S_all 1.040
_refine_ls_R_factor_all 0.0293
_refine_ls_R_factor_gt 0.0291
_refine_ls_shift/su_max 0.001
_refine_ls_shift/su_mean 0.000
_refine_ls_structure_factor_coef Fsqd
_refine_ls_weighting_details 'w=1/[\s^2^(Fo^2^)+(0.0370P)^2^+1.0018P] where P=(Fo^2^+2Fc^2^)/3'
_refine_ls_weighting_scheme calc
_refine_ls_wR_factor_gt 0.0736
_refine_ls_wR_factor_ref 0.0738
_reflns_Friedel_coverage 0.774
_reflns_Friedel_fraction_full 0.999
_reflns_Friedel_fraction_max 0.991
_reflns_number_gt 5992
_reflns_number_total 6064
_reflns_threshold_expression 'I > 2\s(I)'
_cod_data_source_file ja9b08577_si_002.cif
_cod_data_source_block exp_778
_cod_database_code 4127665
_shelx_shelxl_version_number 2016/6
_shelx_space_group_comment
;
The symmetry employed for this shelxl refinement is uniquely defined
by the following loop, which should always be used as a source of
symmetry information in preference to the above space-group names.
They are only intended as comments.
;
_reflns_odcompleteness_completeness 99.93
_reflns_odcompleteness_iscentric 1
_reflns_odcompleteness_theta 66.97
_olex2_refinement_description
;
1. Fixed Uiso
 At 1.2 times of:
  All C(H) groups, All C(H,H) groups
 At 1.5 times of:
  All C(H,H,H) groups
2.a Ternary CH refined with riding coordinates:
 C2(H2), C22(H22), C4(H4), C1(H1), C6(H6)
2.b Secondary CH2 refined with riding coordinates:
 C3(H3A,H3B), C12(H12A,H12B), C24(H24A,H24B), C10(H10A,H10B), C14(H14A,H14B)
2.c Idealised Me refined as rotating group:
 C25(H25A,H25B,H25C), C17(H17A,H17B,H17C), C16(H16A,H16B,H16C), C20(H20A,H20B,
 H20C), C21(H21A,H21B,H21C), C9(H9A,H9B,H9C), C8(H8A,H8B,H8C), C13(H13A,H13B,
 H13C), C11(H11A,H11B,H11C), C19(H19A,H19B,H19C), C15(H15A,H15B,H15C)
;
_olex2_submission_special_instructions 'No special instructions were received'
_oxdiff_exptl_absorpt_empirical_details
;
Empirical correction (ABSPACK) includes:
- Absorption correction using spherical harmonics
- Frame scaling
;
_oxdiff_exptl_absorpt_empirical_full_max 2.523
_oxdiff_exptl_absorpt_empirical_full_min 0.509

loop_
_space_group_symop_operation_xyz
'x, y, z'
'-x+1/2, -y, z+1/2'
'-x, y+1/2, -z+1/2'
'x+1/2, -y+1/2, -z'

loop_
_atom_site_label
_atom_site_type_symbol
_atom_site_fract_x
_atom_site_fract_y
_atom_site_fract_z
_atom_site_U_iso_or_equiv
_atom_site_adp_type
_atom_site_occupancy
_atom_site_site_symmetry_order
_atom_site_calc_flag
_atom_site_refinement_flags_posn
Si1 Si 0.60113(5) 0.51133(4) 0.47850(2) 0.01521(12) Uani 1 1 d .
Si2 Si 0.57199(6) 0.08526(4) 0.72380(2) 0.01829(12) Uani 1 1 d .
O3 O 0.64472(14) 0.18563(10) 0.69225(6) 0.0175(3) Uani 1 1 d .
O6 O 0.62511(14) 0.15309(11) 0.45605(6) 0.0188(3) Uani 1 1 d .
O2 O 0.78746(14) 0.34559(12) 0.74063(6) 0.0195(3) Uani 1 1 d .
O7 O 0.65722(14) 0.40992(10) 0.51706(6) 0.0176(3) Uani 1 1 d .
O4 O 0.83982(15) 0.18919(11) 0.56949(6) 0.0203(3) Uani 1 1 d .
O1 O 0.92506(15) 0.30631(12) 0.66509(6) 0.0214(3) Uani 1 1 d .
O5 O 0.76177(16) 0.28155(12) 0.43165(7) 0.0249(3) Uani 1 1 d .
C23 C 0.6773(2) 0.24816(15) 0.46218(9) 0.0156(4) Uani 1 1 d .
C2 C 0.6016(2) 0.29031(14) 0.68488(8) 0.0155(4) Uani 1 1 d .
H2 H 0.541315 0.308931 0.716910 0.019 Uiso 1 1 calc R
C5 C 0.76651(19) 0.25091(15) 0.59168(8) 0.0148(4) Uani 1 1 d .
C22 C 0.6091(2) 0.30708(14) 0.51268(8) 0.0156(4) Uani 1 1 d .
H22 H 0.518338 0.310420 0.503143 0.019 Uiso 1 1 calc R
C4 C 0.62616(19) 0.25270(15) 0.57433(8) 0.0144(4) Uani 1 1 d .
H4 H 0.598588 0.180068 0.569563 0.017 Uiso 1 1 calc R
C7 C 0.9183(2) 0.34799(16) 0.72522(9) 0.0200(4) Uani 1 1 d .
C1 C 0.71642(19) 0.36091(15) 0.68677(8) 0.0154(4) Uani 1 1 d .
H1 H 0.689538 0.434007 0.683913 0.018 Uiso 1 1 calc R
C3 C 0.5406(2) 0.30313(16) 0.62253(9) 0.0169(4) Uani 1 1 d .
H3A H 0.529493 0.376730 0.613607 0.020 Uiso 1 1 calc R
H3B H 0.457771 0.270105 0.622164 0.020 Uiso 1 1 calc R
C25 C 0.6192(2) -0.01829(16) 0.41647(10) 0.0241(4) Uani 1 1 d .
H25A H 0.651686 -0.064402 0.385917 0.036 Uiso 1 1 calc GR
H25B H 0.528679 -0.012921 0.412478 0.036 Uiso 1 1 calc GR
H25C H 0.639789 -0.045385 0.455773 0.036 Uiso 1 1 calc GR
C6 C 0.81129(19) 0.33569(15) 0.63527(9) 0.0156(4) Uani 1 1 d .
H6 H 0.827230 0.399681 0.612169 0.019 Uiso 1 1 calc R
C18 C 0.7211(2) 0.61683(16) 0.49406(10) 0.0211(4) Uani 1 1 d .
C12 C 0.4038(2) 0.07440(16) 0.69703(9) 0.0223(4) Uani 1 1 d .
H12A H 0.402930 0.084225 0.653500 0.027 Uiso 1 1 calc R
H12B H 0.374511 0.003913 0.705011 0.027 Uiso 1 1 calc R
C24 C 0.6781(2) 0.08842(16) 0.40899(9) 0.0198(4) Uani 1 1 d .
H24A H 0.769671 0.084318 0.413049 0.024 Uiso 1 1 calc R
H24B H 0.658080 0.116898 0.369453 0.024 Uiso 1 1 calc R
C17 C 0.4402(2) 0.54497(17) 0.50755(10) 0.0240(4) Uani 1 1 d .
H17A H 0.382904 0.488291 0.499563 0.036 Uiso 1 1 calc GR
H17B H 0.410113 0.606895 0.487687 0.036 Uiso 1 1 calc GR
H17C H 0.444514 0.557064 0.550381 0.036 Uiso 1 1 calc GR
C16 C 0.5870(2) 0.48305(17) 0.39644(9) 0.0238(4) Uani 1 1 d .
H16A H 0.669929 0.471779 0.379673 0.036 Uiso 1 1 calc GR
H16B H 0.547481 0.541153 0.376447 0.036 Uiso 1 1 calc GR
H16C H 0.536164 0.421595 0.390723 0.036 Uiso 1 1 calc GR
C10 C 0.5789(3) 0.09647(18) 0.80851(10) 0.0292(5) Uani 1 1 d .
H10A H 0.509820 0.055730 0.825355 0.035 Uiso 1 1 calc R
H10B H 0.657631 0.064967 0.822185 0.035 Uiso 1 1 calc R
C20 C 0.7350(3) 0.63497(19) 0.56266(11) 0.0312(5) Uani 1 1 d .
H20A H 0.654946 0.656753 0.579138 0.047 Uiso 1 1 calc GR
H20B H 0.797444 0.688189 0.569765 0.047 Uiso 1 1 calc GR
H20C H 0.761330 0.571258 0.581816 0.047 Uiso 1 1 calc GR
C21 C 0.8499(2) 0.58511(19) 0.46791(11) 0.0282(5) Uani 1 1 d .
H21A H 0.875581 0.519569 0.485069 0.042 Uiso 1 1 calc GR
H21B H 0.911760 0.637595 0.477473 0.042 Uiso 1 1 calc GR
H21C H 0.843053 0.578250 0.424765 0.042 Uiso 1 1 calc GR
C9 C 0.9898(3) 0.2762(2) 0.76706(11) 0.0356(6) Uani 1 1 d .
H9A H 0.980444 0.299990 0.808016 0.053 Uiso 1 1 calc GR
H9B H 1.078111 0.276060 0.756308 0.053 Uiso 1 1 calc GR
H9C H 0.956434 0.206669 0.763545 0.053 Uiso 1 1 calc GR
C8 C 0.9665(2) 0.45975(18) 0.72663(10) 0.0264(5) Uani 1 1 d .
H8A H 0.919040 0.501199 0.698371 0.040 Uiso 1 1 calc GR
H8B H 1.054768 0.460924 0.715775 0.040 Uiso 1 1 calc GR
H8C H 0.956241 0.487776 0.766624 0.040 Uiso 1 1 calc GR
C14 C 0.6674(2) -0.02953(18) 0.69913(11) 0.0298(5) Uani 1 1 d .
H14A H 0.753924 -0.019958 0.713146 0.036 Uiso 1 1 calc R
H14B H 0.634001 -0.091189 0.719044 0.036 Uiso 1 1 calc R
C13 C 0.3083(2) 0.15090(19) 0.72511(11) 0.0277(5) Uani 1 1 d .
H13A H 0.225385 0.137989 0.708697 0.042 Uiso 1 1 calc GR
H13B H 0.333441 0.221229 0.716014 0.042 Uiso 1 1 calc GR
H13C H 0.306366 0.141323 0.768192 0.042 Uiso 1 1 calc GR
C11 C 0.5712(3) 0.20693(19) 0.83469(10) 0.0349(6) Uani 1 1 d .
H11A H 0.639983 0.248189 0.819150 0.052 Uiso 1 1 calc GR
H11B H 0.576915 0.203667 0.878006 0.052 Uiso 1 1 calc GR
H11C H 0.491897 0.238229 0.823325 0.052 Uiso 1 1 calc GR
C19 C 0.6781(3) 0.71901(17) 0.46420(13) 0.0355(6) Uani 1 1 d .
H19A H 0.670194 0.708751 0.421328 0.053 Uiso 1 1 calc GR
H19B H 0.739704 0.772602 0.471988 0.053 Uiso 1 1 calc GR
H19C H 0.597505 0.739637 0.480595 0.053 Uiso 1 1 calc GR
C15 C 0.6709(3) -0.0503(2) 0.63096(13) 0.0379(6) Uani 1 1 d .
H15A H 0.710264 0.007666 0.610779 0.057 Uiso 1 1 calc GR
H15B H 0.585852 -0.058891 0.616147 0.057 Uiso 1 1 calc GR
H15C H 0.718744 -0.112670 0.623182 0.057 Uiso 1 1 calc GR

loop_
_atom_site_aniso_label
_atom_site_aniso_U_11
_atom_site_aniso_U_22
_atom_site_aniso_U_33
_atom_site_aniso_U_23
_atom_site_aniso_U_13
_atom_site_aniso_U_12
Si1 0.0172(3) 0.0124(2) 0.0159(2) 0.00142(18) 0.00187(19) 0.0004(2)
Si2 0.0205(3) 0.0160(2) 0.0183(2) 0.0034(2) -0.0022(2) -0.0028(2)
O3 0.0185(7) 0.0142(6) 0.0197(6) 0.0020(5) 0.0004(6) 0.0016(5)
O6 0.0223(8) 0.0155(6) 0.0185(6) -0.0037(5) 0.0019(6) -0.0019(6)
O2 0.0187(8) 0.0259(7) 0.0138(6) -0.0012(6) -0.0004(5) -0.0014(6)
O7 0.0222(8) 0.0122(6) 0.0184(6) 0.0006(5) -0.0014(6) -0.0025(6)
O4 0.0193(8) 0.0207(7) 0.0208(7) -0.0038(6) 0.0010(6) 0.0046(6)
O1 0.0168(8) 0.0293(7) 0.0180(6) -0.0083(6) -0.0018(6) 0.0046(6)
O5 0.0268(9) 0.0200(7) 0.0280(8) 0.0013(6) 0.0086(7) -0.0018(6)
C23 0.0165(11) 0.0145(9) 0.0159(9) 0.0025(7) -0.0034(7) 0.0010(8)
C2 0.0163(10) 0.0141(8) 0.0160(8) 0.0009(7) 0.0026(7) 0.0020(8)
C5 0.0163(10) 0.0144(9) 0.0137(9) 0.0026(7) 0.0006(7) -0.0008(8)
C22 0.0182(10) 0.0123(8) 0.0164(8) 0.0003(7) -0.0018(8) -0.0015(7)
C4 0.0148(10) 0.0125(8) 0.0159(9) 0.0015(7) -0.0001(7) -0.0009(7)
C7 0.0174(10) 0.0255(10) 0.0171(9) -0.0051(8) -0.0015(8) 0.0014(8)
C1 0.0161(10) 0.0156(9) 0.0143(9) -0.0013(7) -0.0001(7) 0.0013(8)
C3 0.0152(10) 0.0169(9) 0.0186(9) 0.0018(7) 0.0001(7) 0.0009(7)
C25 0.0283(12) 0.0174(9) 0.0266(10) -0.0024(8) 0.0006(9) 0.0016(9)
C6 0.0145(10) 0.0165(9) 0.0158(9) -0.0004(7) 0.0004(7) -0.0010(7)
C18 0.0209(12) 0.0146(9) 0.0278(11) 0.0017(8) 0.0009(8) -0.0013(8)
C12 0.0217(11) 0.0216(10) 0.0235(9) -0.0004(8) -0.0004(9) -0.0045(9)
C24 0.0235(11) 0.0176(9) 0.0184(9) -0.0026(8) 0.0010(8) 0.0044(9)
C17 0.0217(11) 0.0230(10) 0.0272(10) -0.0013(8) 0.0027(9) 0.0020(8)
C16 0.0279(12) 0.0240(10) 0.0197(9) 0.0021(8) 0.0015(8) -0.0008(9)
C10 0.0355(14) 0.0311(11) 0.0212(10) 0.0081(9) -0.0054(9) -0.0084(11)
C20 0.0355(14) 0.0255(12) 0.0327(12) -0.0085(9) -0.0005(10) -0.0066(10)
C21 0.0207(11) 0.0271(11) 0.0367(12) -0.0006(10) 0.0022(9) -0.0031(9)
C9 0.0395(15) 0.0397(14) 0.0276(12) -0.0051(10) -0.0121(11) 0.0145(12)
C8 0.0247(12) 0.0328(12) 0.0216(10) -0.0073(9) 0.0021(9) -0.0080(9)
C14 0.0291(13) 0.0192(10) 0.0411(13) 0.0048(9) -0.0046(10) 0.0029(9)
C13 0.0205(11) 0.0334(12) 0.0292(11) -0.0050(10) 0.0022(9) -0.0047(10)
C11 0.0532(17) 0.0349(13) 0.0167(9) 0.0007(9) 0.0003(11) -0.0179(12)
C19 0.0320(15) 0.0171(11) 0.0576(16) 0.0090(10) -0.0053(12) -0.0035(10)
C15 0.0402(16) 0.0258(12) 0.0476(15) -0.0068(11) 0.0054(12) 0.0078(11)

loop_
_atom_type_symbol
_atom_type_description
_atom_type_scat_dispersion_real
_atom_type_scat_dispersion_imag
_atom_type_scat_source
C C 0.0181 0.0091 'International Tables Vol C Tables 4.2.6.8 and 6.1.1.4'
H H 0.0000 0.0000 'International Tables Vol C Tables 4.2.6.8 and 6.1.1.4'
O O 0.0492 0.0322 'International Tables Vol C Tables 4.2.6.8 and 6.1.1.4'
Si Si 0.2541 0.3302 'International Tables Vol C Tables 4.2.6.8 and 6.1.1.4'

loop_
_geom_angle_atom_site_label_1
_geom_angle_atom_site_label_2
_geom_angle_atom_site_label_3
_geom_angle
O7 Si1 C18 103.23(9)
O7 Si1 C17 109.12(9)
O7 Si1 C16 112.16(9)
C17 Si1 C18 112.46(10)
C16 Si1 C18 111.88(10)
C16 Si1 C17 107.98(11)
O3 Si2 C12 111.31(9)
O3 Si2 C10 110.07(9)
O3 Si2 C14 103.92(9)
C12 Si2 C10 110.93(11)
C14 Si2 C12 111.08(10)
C14 Si2 C10 109.32(11)
C2 O3 Si2 129.25(13)
C23 O6 C24 115.78(16)
C1 O2 C7 107.91(14)
C22 O7 Si1 124.41(12)
C6 O1 C7 106.85(15)
O6 C23 C22 109.21(16)
O5 C23 O6 124.90(19)
O5 C23 C22 125.87(18)
O3 C2 H2 110.7
O3 C2 C1 107.72(16)
O3 C2 C3 109.75(15)
C1 C2 H2 110.7
C1 C2 C3 107.26(15)
C3 C2 H2 110.7
O4 C5 C4 121.74(18)
O4 C5 C6 121.59(18)
C6 C5 C4 116.55(16)
O7 C22 C23 109.97(16)
O7 C22 H22 108.9
O7 C22 C4 108.58(15)
C23 C22 H22 108.9
C23 C22 C4 111.60(15)
C4 C22 H22 108.9
C5 C4 C22 109.98(16)
C5 C4 H4 107.4
C5 C4 C3 113.54(16)
C22 C4 H4 107.4
C3 C4 C22 110.76(16)
C3 C4 H4 107.4
O2 C7 O1 105.21(16)
O2 C7 C9 108.95(18)
O2 C7 C8 109.88(17)
O1 C7 C9 108.47(17)
O1 C7 C8 110.69(17)
C9 C7 C8 113.30(19)
O2 C1 C2 111.26(16)
O2 C1 H1 109.8
O2 C1 C6 104.31(15)
C2 C1 H1 109.8
C2 C1 C6 111.82(15)
C6 C1 H1 109.8
C2 C3 C4 109.48(16)
C2 C3 H3A 109.8
C2 C3 H3B 109.8
C4 C3 H3A 109.8
C4 C3 H3B 109.8
H3A C3 H3B 108.2
H25A C25 H25B 109.5
H25A C25 H25C 109.5
H25B C25 H25C 109.5
C24 C25 H25A 109.5
C24 C25 H25B 109.5
C24 C25 H25C 109.5
O1 C6 C5 111.45(16)
O1 C6 C1 105.02(15)
O1 C6 H6 108.6
C5 C6 C1 114.38(16)
C5 C6 H6 108.6
C1 C6 H6 108.6
C20 C18 Si1 110.61(15)
C21 C18 Si1 109.62(15)
C21 C18 C20 109.1(2)
C21 C18 C19 109.01(19)
C19 C18 Si1 109.63(16)
C19 C18 C20 108.8(2)
Si2 C12 H12A 108.2
Si2 C12 H12B 108.2
H12A C12 H12B 107.3
C13 C12 Si2 116.40(15)
C13 C12 H12A 108.2
C13 C12 H12B 108.2
O6 C24 C25 106.37(17)
O6 C24 H24A 110.5
O6 C24 H24B 110.5
C25 C24 H24A 110.5
C25 C24 H24B 110.5
H24A C24 H24B 108.6
Si1 C17 H17A 109.5
Si1 C17 H17B 109.5
Si1 C17 H17C 109.5
H17A C17 H17B 109.5
H17A C17 H17C 109.5
H17B C17 H17C 109.5
Si1 C16 H16A 109.5
Si1 C16 H16B 109.5
Si1 C16 H16C 109.5
H16A C16 H16B 109.5
H16A C16 H16C 109.5
H16B C16 H16C 109.5
Si2 C10 H10A 108.2
Si2 C10 H10B 108.2
H10A C10 H10B 107.3
C11 C10 Si2 116.43(15)
C11 C10 H10A 108.2
C11 C10 H10B 108.2
C18 C20 H20A 109.5
C18 C20 H20B 109.5
C18 C20 H20C 109.5
H20A C20 H20B 109.5
H20A C20 H20C 109.5
H20B C20 H20C 109.5
C18 C21 H21A 109.5
C18 C21 H21B 109.5
C18 C21 H21C 109.5
H21A C21 H21B 109.5
H21A C21 H21C 109.5
H21B C21 H21C 109.5
C7 C9 H9A 109.5
C7 C9 H9B 109.5
C7 C9 H9C 109.5
H9A C9 H9B 109.5
H9A C9 H9C 109.5
H9B C9 H9C 109.5
C7 C8 H8A 109.5
C7 C8 H8B 109.5
C7 C8 H8C 109.5
H8A C8 H8B 109.5
H8A C8 H8C 109.5
H8B C8 H8C 109.5
Si2 C14 H14A 108.3
Si2 C14 H14B 108.3
H14A C14 H14B 107.4
C15 C14 Si2 115.98(17)
C15 C14 H14A 108.3
C15 C14 H14B 108.3
C12 C13 H13A 109.5
C12 C13 H13B 109.5
C12 C13 H13C 109.5
H13A C13 H13B 109.5
H13A C13 H13C 109.5
H13B C13 H13C 109.5
C10 C11 H11A 109.5
C10 C11 H11B 109.5
C10 C11 H11C 109.5
H11A C11 H11B 109.5
H11A C11 H11C 109.5
H11B C11 H11C 109.5
C18 C19 H19A 109.5
C18 C19 H19B 109.5
C18 C19 H19C 109.5
H19A C19 H19B 109.5
H19A C19 H19C 109.5
H19B C19 H19C 109.5
C14 C15 H15A 109.5
C14 C15 H15B 109.5
C14 C15 H15C 109.5
H15A C15 H15B 109.5
H15A C15 H15C 109.5
H15B C15 H15C 109.5

loop_
_geom_bond_atom_site_label_1
_geom_bond_atom_site_label_2
_geom_bond_distance
Si1 O7 1.6616(14)
Si1 C18 1.881(2)
Si1 C17 1.863(2)
Si1 C16 1.855(2)
Si2 O3 1.6506(15)
Si2 C12 1.873(2)
Si2 C10 1.879(2)
Si2 C14 1.862(2)
O3 C2 1.425(2)
O6 C23 1.343(2)
O6 C24 1.442(2)
O2 C7 1.420(3)
O2 C1 1.419(2)
O7 C22 1.414(2)
O4 C5 1.209(2)
O1 C7 1.433(2)
O1 C6 1.418(2)
O5 C23 1.195(3)
C23 C22 1.527(3)
C2 H2 0.9800
C2 C1 1.511(3)
C2 C3 1.529(3)
C5 C4 1.527(3)
C5 C6 1.526(3)
C22 H22 0.9800
C22 C4 1.540(2)
C4 H4 0.9800
C4 C3 1.537(3)
C7 C9 1.506(3)
C7 C8 1.519(3)
C1 H1 0.9800
C1 C6 1.548(3)
C3 H3A 0.9700
C3 H3B 0.9700
C25 H25A 0.9600
C25 H25B 0.9600
C25 H25C 0.9600
C25 C24 1.510(3)
C6 H6 0.9800
C18 C20 1.541(3)
C18 C21 1.529(3)
C18 C19 1.534(3)
C12 H12A 0.9700
C12 H12B 0.9700
C12 C13 1.535(3)
C24 H24A 0.9700
C24 H24B 0.9700
C17 H17A 0.9600
C17 H17B 0.9600
C17 H17C 0.9600
C16 H16A 0.9600
C16 H16B 0.9600
C16 H16C 0.9600
C10 H10A 0.9700
C10 H10B 0.9700
C10 C11 1.530(3)
C20 H20A 0.9600
C20 H20B 0.9600
C20 H20C 0.9600
C21 H21A 0.9600
C21 H21B 0.9600
C21 H21C 0.9600
C9 H9A 0.9600
C9 H9B 0.9600
C9 H9C 0.9600
C8 H8A 0.9600
C8 H8B 0.9600
C8 H8C 0.9600
C14 H14A 0.9700
C14 H14B 0.9700
C14 C15 1.530(4)
C13 H13A 0.9600
C13 H13B 0.9600
C13 H13C 0.9600
C11 H11A 0.9600
C11 H11B 0.9600
C11 H11C 0.9600
C19 H19A 0.9600
C19 H19B 0.9600
C19 H19C 0.9600
C15 H15A 0.9600
C15 H15B 0.9600
C15 H15C 0.9600
